data_1550473
loop_
_publ_author_name
'Braunschweig, Holger'
'Kupfer, Thomas'
'Hofmann, Alexander'
'Tr\"oster, Tobias'

_publ_section_title
;
 Monomeric Cp3tAl(I): Synthesis, reactivity, and the concept of valence
 isomerism
;
_journal_name_full 'Chemical Science'
_journal_paper_doi 10.1039/C8SC05175E
_journal_year 2019
_chemical_formula_moiety 'C46 H68 Al2 N2'
_chemical_formula_sum 'C46 H68 Al2 N2'
_chemical_formula_weight 702.98
_space_group_crystal_system orthorhombic
_space_group_IT_number 61
_space_group_name_Hall '-P 2ac 2ab'
_space_group_name_H-M_alt 'P b c a'
_symmetry_space_group_name_Hall '-P 2ac 2ab'
_symmetry_space_group_name_H-M 'P b c a'
_atom_sites_solution_hydrogens geom
_atom_sites_solution_primary iterative
_atom_sites_solution_secondary difmap
_audit_creation_method SHELXL-2016/6
_audit_update_record
;
2018-11-09 deposited with the CCDC.
2019-01-14 downloaded from the CCDC.
;
_cell_angle_alpha 90
_cell_angle_beta 90
_cell_angle_gamma 90
_cell_formula_units_Z 4
_cell_length_a 17.2467(17)
_cell_length_b 13.0572(9)
_cell_length_c 18.6141(16)
_cell_measurement_reflns_used 1794
_cell_measurement_temperature 100(2)
_cell_measurement_theta_max 21.57
_cell_measurement_theta_min 2.24
_cell_volume 4191.8(6)
_computing_cell_refinement 'Saint+ ver. V8.38A (Bruker AXS)'
_computing_data_collection 'APEX2 ver. 2014.9 (Bruker AXS)'
_computing_data_reduction 'Saint+ ver. V8.38A (Bruker AXS)'
_computing_molecular_graphics 'ShelXLe (Huebschle et all, 2011)'
_computing_publication_material 'SHELXL-2016/6 (Sheldrick, 2016)'
_computing_structure_refinement 'SHELXL-2016/6 (Sheldrick, 2016)'
_computing_structure_solution 'SHELXT (Sheldrick, 2014)'
_diffrn_ambient_temperature 100(2)
_diffrn_detector 'CCD area detector (Apex2)'
_diffrn_detector_area_resol_mean 8.333
_diffrn_measured_fraction_theta_full 1.000
_diffrn_measured_fraction_theta_max 1.000
_diffrn_measurement_device_type 'Bruker X8-APEX II'
_diffrn_measurement_method '\f and \w scans'
_diffrn_radiation_monochromator 'multi-layer mirror'
_diffrn_radiation_type MoK\a
_diffrn_radiation_wavelength 0.71073
_diffrn_reflns_av_R_equivalents 0.1207
_diffrn_reflns_av_unetI/netI 0.0901
_diffrn_reflns_Laue_measured_fraction_full 1.000
_diffrn_reflns_Laue_measured_fraction_max 1.000
_diffrn_reflns_limit_h_max 21
_diffrn_reflns_limit_h_min -21
_diffrn_reflns_limit_k_max 16
_diffrn_reflns_limit_k_min -13
_diffrn_reflns_limit_l_max 22
_diffrn_reflns_limit_l_min -20
_diffrn_reflns_number 28094
_diffrn_reflns_point_group_measured_fraction_full 1.000
_diffrn_reflns_point_group_measured_fraction_max 1.000
_diffrn_reflns_theta_full 26.000
_diffrn_reflns_theta_max 26.019
_diffrn_reflns_theta_min 2.188
_diffrn_source 'rotating-anode (Nonius FR-591)'
_exptl_absorpt_coefficient_mu 0.102
_exptl_absorpt_correction_T_max 0.7456
_exptl_absorpt_correction_T_min 0.5548
_exptl_absorpt_correction_type multi-scan
_exptl_absorpt_process_details 'SadAbs 2016/2 (Bruker AXS)'
_exptl_crystal_colour colourless
_exptl_crystal_density_diffrn 1.114
_exptl_crystal_description plate
_exptl_crystal_F_000 1536
_exptl_crystal_size_max 0.16
_exptl_crystal_size_mid 0.138
_exptl_crystal_size_min 0.099
_refine_diff_density_max 0.279
_refine_diff_density_min -0.323
_refine_diff_density_rms 0.060
_refine_ls_extinction_method none
_refine_ls_goodness_of_fit_ref 1.006
_refine_ls_hydrogen_treatment constr
_refine_ls_matrix_type full
_refine_ls_number_parameters 235
_refine_ls_number_reflns 4122
_refine_ls_number_restraints 0
_refine_ls_restrained_S_all 1.006
_refine_ls_R_factor_all 0.1067
_refine_ls_R_factor_gt 0.0519
_refine_ls_shift/su_max 0.000
_refine_ls_shift/su_mean 0.000
_refine_ls_structure_factor_coef Fsqd
_refine_ls_weighting_details 'w=1/[\s^2^(Fo^2^)+(0.0380P)^2^+2.0370P] where P=(Fo^2^+2Fc^2^)/3'
_refine_ls_weighting_scheme calc
_refine_ls_wR_factor_gt 0.0955
_refine_ls_wR_factor_ref 0.1138
_reflns_Friedel_coverage 0.000
_reflns_number_gt 2607
_reflns_number_total 4122
_reflns_threshold_expression 'I > 2\s(I)'
_cod_data_source_file c8sc05175e2.cif
_cod_data_source_block 9
_cod_database_code 1550473
_shelx_shelxl_version_number 2016/6
_shelx_space_group_comment
;
The symmetry employed for this shelxl refinement is uniquely defined
by the following loop, which should always be used as a source of
symmetry information in preference to the above space-group names.
They are only intended as comments.
;
_shelx_estimated_absorpt_t_min 0.984
_shelx_estimated_absorpt_t_max 0.990

loop_
_space_group_symop_operation_xyz
'x, y, z'
'-x+1/2, -y, z+1/2'
'-x, y+1/2, -z+1/2'
'x+1/2, -y+1/2, -z'
'-x, -y, -z'
'x-1/2, y, -z-1/2'
'x, -y-1/2, z-1/2'
'-x-1/2, y-1/2, z'

loop_
_atom_site_label
_atom_site_type_symbol
_atom_site_fract_x
_atom_site_fract_y
_atom_site_fract_z
_atom_site_U_iso_or_equiv
_atom_site_adp_type
_atom_site_occupancy
_atom_site_site_symmetry_order
_atom_site_calc_flag
_atom_site_refinement_flags_posn
_atom_site_refinement_flags_adp
Al1 Al 0.55908(4) 0.44277(5) 0.51880(4) 0.01171(18) Uani 1 1 d . .
C1 C 0.43470(13) 0.34146(16) 0.43436(13) 0.0122(5) Uani 1 1 d . .
N1 N 0.46931(11) 0.42329(13) 0.47038(10) 0.0122(4) Uani 1 1 d . .
C4 C 0.36217(15) 0.18150(18) 0.35824(14) 0.0227(6) Uani 1 1 d . .
H4 H 0.337555 0.127962 0.332279 0.027 Uiso 1 1 calc R U
C3 C 0.43745(15) 0.20902(17) 0.34266(13) 0.0200(6) Uani 1 1 d . .
H3 H 0.465084 0.173263 0.306328 0.024 Uiso 1 1 calc R U
C2 C 0.47329(14) 0.28825(16) 0.37939(12) 0.0146(5) Uani 1 1 d . .
H2 H 0.524867 0.306916 0.367173 0.018 Uiso 1 1 calc R U
C5 C 0.32289(15) 0.23274(17) 0.41212(14) 0.0198(6) Uani 1 1 d . .
H5 H 0.270799 0.214864 0.422974 0.024 Uiso 1 1 calc R U
C6 C 0.35916(14) 0.30978(16) 0.45015(13) 0.0159(6) Uani 1 1 d . .
H6 H 0.331969 0.342283 0.488233 0.019 Uiso 1 1 calc R U
C1_1 C 0.60134(13) 0.29461(16) 0.57228(13) 0.0124(5) Uani 1 1 d . .
C2_1 C 0.63151(13) 0.30224(16) 0.50116(13) 0.0132(5) Uani 1 1 d . .
H2_1 H 0.621995 0.250785 0.462358 0.016 Uiso 1 1 calc R U
C3_1 C 0.67805(13) 0.39029(16) 0.49305(12) 0.0124(5) Uani 1 1 d . .
C4_1 C 0.67799(12) 0.43877(16) 0.56124(12) 0.0121(5) Uani 1 1 d . .
H4_1 H 0.709269 0.500813 0.573577 0.015 Uiso 1 1 calc R U
C5_1 C 0.63075(13) 0.38396(16) 0.61088(12) 0.0122(5) Uani 1 1 d . .
C6_1 C 0.62013(14) 0.42167(17) 0.68878(12) 0.0141(5) Uani 1 1 d . .
C7_1 C 0.67415(15) 0.51310(17) 0.70371(13) 0.0188(6) Uani 1 1 d . .
H7A_1 H 0.728051 0.492610 0.695270 0.028 Uiso 1 1 calc R U
H7B_1 H 0.668087 0.535010 0.753752 0.028 Uiso 1 1 calc R U
H7C_1 H 0.660704 0.569887 0.671616 0.028 Uiso 1 1 calc R U
C8_1 C 0.64215(15) 0.33915(18) 0.74411(13) 0.0223(6) Uani 1 1 d . .
H8A_1 H 0.604782 0.282710 0.741666 0.033 Uiso 1 1 calc R U
H8B_1 H 0.641466 0.368954 0.792423 0.033 Uiso 1 1 calc R U
H8C_1 H 0.694220 0.313205 0.733490 0.033 Uiso 1 1 calc R U
C9_1 C 0.53718(14) 0.46039(17) 0.70248(13) 0.0189(6) Uani 1 1 d . .
H9A_1 H 0.526564 0.519261 0.671340 0.028 Uiso 1 1 calc R U
H9B_1 H 0.532026 0.481036 0.752869 0.028 Uiso 1 1 calc R U
H9C_1 H 0.500103 0.405521 0.691953 0.028 Uiso 1 1 calc R U
C10_1 C 0.72276(13) 0.42238(17) 0.42552(13) 0.0153(5) Uani 1 1 d . .
C11_1 C 0.67157(15) 0.48634(19) 0.37544(14) 0.0242(6) Uani 1 1 d . .
H11A_1 H 0.701106 0.505008 0.332414 0.036 Uiso 1 1 calc R U
H11B_1 H 0.654892 0.548650 0.400391 0.036 Uiso 1 1 calc R U
H11C_1 H 0.625942 0.446275 0.361468 0.036 Uiso 1 1 calc R U
C12_1 C 0.75005(16) 0.32646(18) 0.38567(14) 0.0244(6) Uani 1 1 d . .
H12A_1 H 0.704910 0.286846 0.369856 0.037 Uiso 1 1 calc R U
H12B_1 H 0.781860 0.284501 0.417871 0.037 Uiso 1 1 calc R U
H12C_1 H 0.780871 0.346595 0.343753 0.037 Uiso 1 1 calc R U
C13_1 C 0.79399(14) 0.48538(19) 0.44688(14) 0.0232(6) Uani 1 1 d . .
H13A_1 H 0.823920 0.502582 0.403788 0.035 Uiso 1 1 calc R U
H13B_1 H 0.826388 0.445354 0.479780 0.035 Uiso 1 1 calc R U
H13C_1 H 0.777246 0.548517 0.470745 0.035 Uiso 1 1 calc R U
C14_1 C 0.55790(14) 0.19720(16) 0.59616(13) 0.0151(5) Uani 1 1 d . .
C15_1 C 0.61645(15) 0.12589(17) 0.63427(14) 0.0218(6) Uani 1 1 d . .
H15A_1 H 0.659007 0.109519 0.601328 0.033 Uiso 1 1 calc R U
H15B_1 H 0.590261 0.062562 0.648757 0.033 Uiso 1 1 calc R U
H15C_1 H 0.637205 0.160377 0.676898 0.033 Uiso 1 1 calc R U
C16_1 C 0.52688(15) 0.13682(17) 0.53141(13) 0.0202(6) Uani 1 1 d . .
H16A_1 H 0.489901 0.179302 0.504759 0.030 Uiso 1 1 calc R U
H16B_1 H 0.500838 0.074609 0.548298 0.030 Uiso 1 1 calc R U
H16C_1 H 0.570100 0.118049 0.499875 0.030 Uiso 1 1 calc R U
C17_1 C 0.48761(15) 0.21742(18) 0.64460(14) 0.0229(6) Uani 1 1 d . .
H17A_1 H 0.452608 0.265925 0.620887 0.034 Uiso 1 1 calc R U
H17B_1 H 0.505173 0.246312 0.690387 0.034 Uiso 1 1 calc R U
H17C_1 H 0.460147 0.152949 0.653482 0.034 Uiso 1 1 calc R U

loop_
_atom_site_aniso_label
_atom_site_aniso_U_11
_atom_site_aniso_U_22
_atom_site_aniso_U_33
_atom_site_aniso_U_23
_atom_site_aniso_U_13
_atom_site_aniso_U_12
Al1 0.0118(3) 0.0107(4) 0.0127(4) -0.0004(3) 0.0000(3) 0.0008(3)
C1 0.0140(12) 0.0076(12) 0.0149(14) 0.0041(10) -0.0027(11) 0.0007(9)
N1 0.0145(10) 0.0086(10) 0.0135(11) -0.0010(8) -0.0004(9) 0.0016(8)
C4 0.0288(15) 0.0134(13) 0.0258(16) -0.0028(12) -0.0043(13) -0.0078(12)
C3 0.0269(15) 0.0154(13) 0.0176(14) -0.0036(11) 0.0026(12) 0.0025(11)
C2 0.0145(12) 0.0129(13) 0.0165(14) -0.0003(11) -0.0001(11) 0.0002(10)
C5 0.0183(13) 0.0134(13) 0.0277(16) 0.0018(12) -0.0004(12) -0.0062(11)
C6 0.0203(13) 0.0095(12) 0.0180(14) 0.0025(10) 0.0031(11) 0.0022(11)
C1_1 0.0116(12) 0.0105(12) 0.0151(14) -0.0002(10) -0.0014(11) 0.0019(9)
C2_1 0.0142(12) 0.0102(12) 0.0152(14) -0.0027(10) -0.0019(10) 0.0032(10)
C3_1 0.0119(12) 0.0116(13) 0.0139(13) 0.0008(10) -0.0013(10) 0.0046(9)
C4_1 0.0097(12) 0.0094(12) 0.0172(13) 0.0003(11) -0.0015(10) 0.0015(10)
C5_1 0.0146(12) 0.0119(12) 0.0099(13) 0.0026(10) -0.0006(10) 0.0029(10)
C6_1 0.0196(13) 0.0130(13) 0.0097(13) 0.0005(10) -0.0004(10) 0.0021(10)
C7_1 0.0230(14) 0.0197(14) 0.0138(14) -0.0027(11) -0.0035(11) -0.0012(11)
C8_1 0.0321(16) 0.0210(14) 0.0139(15) 0.0003(11) -0.0020(12) 0.0031(11)
C9_1 0.0263(15) 0.0166(14) 0.0137(13) 0.0019(11) 0.0043(11) 0.0009(11)
C10_1 0.0148(13) 0.0165(13) 0.0145(14) 0.0011(11) 0.0026(10) -0.0004(10)
C11_1 0.0230(15) 0.0288(15) 0.0208(16) 0.0087(12) 0.0053(12) 0.0024(12)
C12_1 0.0265(15) 0.0248(15) 0.0217(15) -0.0006(12) 0.0092(13) -0.0005(12)
C13_1 0.0176(14) 0.0311(16) 0.0209(15) 0.0022(12) 0.0047(12) -0.0058(11)
C14_1 0.0180(13) 0.0102(12) 0.0171(14) 0.0001(10) 0.0009(11) -0.0002(10)
C15_1 0.0281(15) 0.0122(13) 0.0250(16) 0.0025(11) -0.0013(12) 0.0028(11)
C16_1 0.0240(14) 0.0125(13) 0.0240(15) 0.0023(11) 0.0008(12) -0.0054(11)
C17_1 0.0262(15) 0.0152(14) 0.0273(16) 0.0029(12) 0.0071(12) -0.0048(11)

loop_
_atom_type_symbol
_atom_type_description
_atom_type_scat_dispersion_real
_atom_type_scat_dispersion_imag
_atom_type_scat_source
C C 0.0033 0.0016 'International Tables Vol C Tables 4.2.6.8 and 6.1.1.4'
H H 0.0000 0.0000 'International Tables Vol C Tables 4.2.6.8 and 6.1.1.4'
N N 0.0061 0.0033 'International Tables Vol C Tables 4.2.6.8 and 6.1.1.4'
Al Al 0.0645 0.0514 'International Tables Vol C Tables 4.2.6.8 and 6.1.1.4'

loop_
_exptl_crystal_face_index_h
_exptl_crystal_face_index_k
_exptl_crystal_face_index_l
_exptl_crystal_face_perp_dist
-1.00 0.00 1.00 0.0650
1.00 0.00 -1.00 0.0320
1.00 -1.00 -1.00 0.0550
0.00 1.00 -1.00 0.0140
0.00 -1.00 1.00 0.0560
-1.00 2.00 2.00 0.0490
0.00 0.00 1.00 0.0690
0.00 -1.00 -2.00 0.0200
1.00 0.00 2.00 0.0760
-1.00 0.00 -2.00 0.0410
1.00 2.00 2.00 0.0590
2.00 1.00 1.00 0.0670
-2.00 -1.00 -1.00 0.0600

loop_
_geom_angle_atom_site_label_1
_geom_angle_atom_site_label_2
_geom_angle_atom_site_label_3
_geom_angle
_geom_angle_site_symmetry_1
_geom_angle_site_symmetry_3
N1 Al1 N1 87.72(9) . 5_666
N1 Al1 C4_1 166.87(9) . .
N1 Al1 C4_1 103.48(9) 5_666 .
N1 Al1 C3_1 129.87(9) . .
N1 Al1 C3_1 124.61(9) 5_666 .
C4_1 Al1 C3_1 37.48(8) . .
N1 Al1 C2_1 106.76(9) . .
N1 Al1 C2_1 161.44(9) 5_666 .
C4_1 Al1 C2_1 60.91(8) . .
C3_1 Al1 C2_1 36.86(8) . .
N1 Al1 C5_1 143.33(9) . .
N1 Al1 C5_1 112.96(9) 5_666 .
C4_1 Al1 C5_1 37.35(8) . .
C3_1 Al1 C5_1 63.27(8) . .
C2_1 Al1 C5_1 61.72(8) . .
N1 Al1 C1_1 111.68(8) . .
N1 Al1 C1_1 147.59(9) 5_666 .
C4_1 Al1 C1_1 61.82(8) . .
C3_1 Al1 C1_1 62.54(8) . .
C2_1 Al1 C1_1 36.60(8) . .
C5_1 Al1 C1_1 37.50(8) . .
N1 Al1 Al1 44.13(6) . 5_666
N1 Al1 Al1 43.59(6) 5_666 5_666
C4_1 Al1 Al1 146.56(7) . 5_666
C3_1 Al1 Al1 146.95(7) . 5_666
C2_1 Al1 Al1 149.27(8) . 5_666
C5_1 Al1 Al1 145.63(7) . 5_666
C1_1 Al1 Al1 147.48(7) . 5_666
N1 C1 C6 121.6(2) . .
N1 C1 C2 121.7(2) . .
C6 C1 C2 116.6(2) . .
C1 N1 Al1 135.48(15) . .
C1 N1 Al1 132.16(15) . 5_666
Al1 N1 Al1 92.28(9) . 5_666
C3 C4 C5 119.2(2) . .
C3 C4 H4 120.4 . .
C5 C4 H4 120.4 . .
C4 C3 C2 120.7(2) . .
C4 C3 H3 119.6 . .
C2 C3 H3 119.6 . .
C3 C2 C1 121.2(2) . .
C3 C2 H2 119.4 . .
C1 C2 H2 119.4 . .
C6 C5 C4 120.2(2) . .
C6 C5 H5 119.9 . .
C4 C5 H5 119.9 . .
C5 C6 C1 122.0(2) . .
C5 C6 H6 119.0 . .
C1 C6 H6 119.0 . .
C2_1 C1_1 C5_1 105.91(19) . .
C2_1 C1_1 C14_1 120.17(19) . .
C5_1 C1_1 C14_1 133.3(2) . .
C2_1 C1_1 Al1 69.77(12) . .
C5_1 C1_1 Al1 69.54(12) . .
C14_1 C1_1 Al1 131.78(16) . .
C3_1 C2_1 C1_1 111.3(2) . .
C3_1 C2_1 Al1 70.49(12) . .
C1_1 C2_1 Al1 73.63(13) . .
C3_1 C2_1 H2_1 124.3 . .
C1_1 C2_1 H2_1 124.3 . .
Al1 C2_1 H2_1 124.3 . .
C2_1 C3_1 C4_1 105.5(2) . .
C2_1 C3_1 C10_1 126.6(2) . .
C4_1 C3_1 C10_1 127.7(2) . .
C2_1 C3_1 Al1 72.65(13) . .
C4_1 C3_1 Al1 70.59(13) . .
C10_1 C3_1 Al1 123.96(15) . .
C3_1 C4_1 C5_1 110.9(2) . .
C3_1 C4_1 Al1 71.93(13) . .
C5_1 C4_1 Al1 73.24(13) . .
C3_1 C4_1 H4_1 124.5 . .
C5_1 C4_1 H4_1 124.5 . .
Al1 C4_1 H4_1 124.5 . .
C4_1 C5_1 C1_1 106.30(19) . .
C4_1 C5_1 C6_1 121.2(2) . .
C1_1 C5_1 C6_1 132.5(2) . .
C4_1 C5_1 Al1 69.41(12) . .
C1_1 C5_1 Al1 72.96(13) . .
C6_1 C5_1 Al1 122.84(15) . .
C8_1 C6_1 C9_1 110.4(2) . .
C8_1 C6_1 C7_1 105.83(19) . .
C9_1 C6_1 C7_1 106.14(18) . .
C8_1 C6_1 C5_1 112.12(18) . .
C9_1 C6_1 C5_1 111.79(19) . .
C7_1 C6_1 C5_1 110.21(19) . .
C6_1 C7_1 H7A_1 109.5 . .
C6_1 C7_1 H7B_1 109.5 . .
H7A_1 C7_1 H7B_1 109.5 . .
C6_1 C7_1 H7C_1 109.5 . .
H7A_1 C7_1 H7C_1 109.5 . .
H7B_1 C7_1 H7C_1 109.5 . .
C6_1 C8_1 H8A_1 109.5 . .
C6_1 C8_1 H8B_1 109.5 . .
H8A_1 C8_1 H8B_1 109.5 . .
C6_1 C8_1 H8C_1 109.5 . .
H8A_1 C8_1 H8C_1 109.5 . .
H8B_1 C8_1 H8C_1 109.5 . .
C6_1 C9_1 H9A_1 109.5 . .
C6_1 C9_1 H9B_1 109.5 . .
H9A_1 C9_1 H9B_1 109.5 . .
C6_1 C9_1 H9C_1 109.5 . .
H9A_1 C9_1 H9C_1 109.5 . .
H9B_1 C9_1 H9C_1 109.5 . .
C12_1 C10_1 C13_1 108.6(2) . .
C12_1 C10_1 C11_1 109.2(2) . .
C13_1 C10_1 C11_1 109.1(2) . .
C12_1 C10_1 C3_1 109.18(18) . .
C13_1 C10_1 C3_1 109.73(19) . .
C11_1 C10_1 C3_1 110.99(19) . .
C10_1 C11_1 H11A_1 109.5 . .
C10_1 C11_1 H11B_1 109.5 . .
H11A_1 C11_1 H11B_1 109.5 . .
C10_1 C11_1 H11C_1 109.5 . .
H11A_1 C11_1 H11C_1 109.5 . .
H11B_1 C11_1 H11C_1 109.5 . .
C10_1 C12_1 H12A_1 109.5 . .
C10_1 C12_1 H12B_1 109.5 . .
H12A_1 C12_1 H12B_1 109.5 . .
C10_1 C12_1 H12C_1 109.5 . .
H12A_1 C12_1 H12C_1 109.5 . .
H12B_1 C12_1 H12C_1 109.5 . .
C10_1 C13_1 H13A_1 109.5 . .
C10_1 C13_1 H13B_1 109.5 . .
H13A_1 C13_1 H13B_1 109.5 . .
C10_1 C13_1 H13C_1 109.5 . .
H13A_1 C13_1 H13C_1 109.5 . .
H13B_1 C13_1 H13C_1 109.5 . .
C17_1 C14_1 C16_1 105.9(2) . .
C17_1 C14_1 C1_1 114.30(18) . .
C16_1 C14_1 C1_1 111.50(19) . .
C17_1 C14_1 C15_1 110.5(2) . .
C16_1 C14_1 C15_1 106.17(18) . .
C1_1 C14_1 C15_1 108.17(19) . .
C14_1 C15_1 H15A_1 109.5 . .
C14_1 C15_1 H15B_1 109.5 . .
H15A_1 C15_1 H15B_1 109.5 . .
C14_1 C15_1 H15C_1 109.5 . .
H15A_1 C15_1 H15C_1 109.5 . .
H15B_1 C15_1 H15C_1 109.5 . .
C14_1 C16_1 H16A_1 109.5 . .
C14_1 C16_1 H16B_1 109.5 . .
H16A_1 C16_1 H16B_1 109.5 . .
C14_1 C16_1 H16C_1 109.5 . .
H16A_1 C16_1 H16C_1 109.5 . .
H16B_1 C16_1 H16C_1 109.5 . .
C14_1 C17_1 H17A_1 109.5 . .
C14_1 C17_1 H17B_1 109.5 . .
H17A_1 C17_1 H17B_1 109.5 . .
C14_1 C17_1 H17C_1 109.5 . .
H17A_1 C17_1 H17C_1 109.5 . .
H17B_1 C17_1 H17C_1 109.5 . .

loop_
_geom_bond_atom_site_label_1
_geom_bond_atom_site_label_2
_geom_bond_distance
_geom_bond_site_symmetry_2
Al1 N1 1.8094(19) .
Al1 N1 1.8272(18) 5_666
Al1 C4_1 2.198(2) .
Al1 C3_1 2.216(2) .
Al1 C2_1 2.244(2) .
Al1 C5_1 2.249(2) .
Al1 C1_1 2.295(2) .
Al1 Al1 2.6221(14) 5_666
C1 N1 1.396(3) .
C1 C6 1.398(3) .
C1 C2 1.405(3) .
C4 C3 1.378(3) .
C4 C5 1.383(3) .
C4 H4 0.9500 .
C3 C2 1.386(3) .
C3 H3 0.9500 .
C2 H2 0.9500 .
C5 C6 1.380(3) .
C5 H5 0.9500 .
C6 H6 0.9500 .
C1_1 C2_1 1.426(3) .
C1_1 C5_1 1.461(3) .
C1_1 C14_1 1.542(3) .
C2_1 C3_1 1.410(3) .
C2_1 H2_1 1.0000 .
C3_1 C4_1 1.418(3) .
C3_1 C10_1 1.533(3) .
C4_1 C5_1 1.425(3) .
C4_1 H4_1 1.0000 .
C5_1 C6_1 1.542(3) .
C6_1 C8_1 1.538(3) .
C6_1 C9_1 1.539(3) .
C6_1 C7_1 1.540(3) .
C7_1 H7A_1 0.9800 .
C7_1 H7B_1 0.9800 .
C7_1 H7C_1 0.9800 .
C8_1 H8A_1 0.9800 .
C8_1 H8B_1 0.9800 .
C8_1 H8C_1 0.9800 .
C9_1 H9A_1 0.9800 .
C9_1 H9B_1 0.9800 .
C9_1 H9C_1 0.9800 .
C10_1 C12_1 1.530(3) .
C10_1 C13_1 1.531(3) .
C10_1 C11_1 1.532(3) .
C11_1 H11A_1 0.9800 .
C11_1 H11B_1 0.9800 .
C11_1 H11C_1 0.9800 .
C12_1 H12A_1 0.9800 .
C12_1 H12B_1 0.9800 .
C12_1 H12C_1 0.9800 .
C13_1 H13A_1 0.9800 .
C13_1 H13B_1 0.9800 .
C13_1 H13C_1 0.9800 .
C14_1 C17_1 1.534(3) .
C14_1 C16_1 1.536(3) .
C14_1 C15_1 1.546(3) .
C15_1 H15A_1 0.9800 .
C15_1 H15B_1 0.9800 .
C15_1 H15C_1 0.9800 .
C16_1 H16A_1 0.9800 .
C16_1 H16B_1 0.9800 .
C16_1 H16C_1 0.9800 .
C17_1 H17A_1 0.9800 .
C17_1 H17B_1 0.9800 .
C17_1 H17C_1 0.9800 .

loop_
_geom_torsion_atom_site_label_1
_geom_torsion_atom_site_label_2
_geom_torsion_atom_site_label_3
_geom_torsion_atom_site_label_4
_geom_torsion
_geom_torsion_site_symmetry_1
_geom_torsion_site_symmetry_4
C6 C1 N1 Al1 127.1(2) . .
C2 C1 N1 Al1 -54.3(3) . .
C6 C1 N1 Al1 -57.3(3) . 5_666
C2 C1 N1 Al1 121.3(2) . 5_666
N1 Al1 N1 C1 176.8(3) 5_666 .
C4_1 Al1 N1 C1 27.8(5) . .
C3_1 Al1 N1 C1 41.7(3) . .
C2_1 Al1 N1 C1 8.6(2) . .
C5_1 Al1 N1 C1 -56.3(3) . .
C1_1 Al1 N1 C1 -29.9(2) . .
Al1 Al1 N1 C1 176.8(3) 5_666 .
N1 Al1 N1 Al1 0.001(1) 5_666 5_666
C4_1 Al1 N1 Al1 -148.9(4) . 5_666
C3_1 Al1 N1 Al1 -135.03(10) . 5_666
C2_1 Al1 N1 Al1 -168.19(9) . 5_666
C5_1 Al1 N1 Al1 126.90(13) . 5_666
C1_1 Al1 N1 Al1 153.30(9) . 5_666
C5 C4 C3 C2 -1.2(4) . .
C4 C3 C2 C1 1.2(4) . .
N1 C1 C2 C3 -178.1(2) . .
C6 C1 C2 C3 0.5(3) . .
C3 C4 C5 C6 -0.6(4) . .
C4 C5 C6 C1 2.5(4) . .
N1 C1 C6 C5 176.3(2) . .
C2 C1 C6 C5 -2.3(3) . .
C5_1 C1_1 C2_1 C3_1 0.3(3) . .
C14_1 C1_1 C2_1 C3_1 -171.87(19) . .
Al1 C1_1 C2_1 C3_1 60.75(16) . .
C5_1 C1_1 C2_1 Al1 -60.50(15) . .
C14_1 C1_1 C2_1 Al1 127.4(2) . .
C1_1 C2_1 C3_1 C4_1 0.7(2) . .
Al1 C2_1 C3_1 C4_1 63.38(15) . .
C1_1 C2_1 C3_1 C10_1 177.6(2) . .
Al1 C2_1 C3_1 C10_1 -119.8(2) . .
C1_1 C2_1 C3_1 Al1 -62.64(16) . .
C2_1 C3_1 C4_1 C5_1 -1.5(2) . .
C10_1 C3_1 C4_1 C5_1 -178.3(2) . .
Al1 C3_1 C4_1 C5_1 63.30(16) . .
C2_1 C3_1 C4_1 Al1 -64.79(15) . .
C10_1 C3_1 C4_1 Al1 118.4(2) . .
C3_1 C4_1 C5_1 C1_1 1.7(2) . .
Al1 C4_1 C5_1 C1_1 64.15(15) . .
C3_1 C4_1 C5_1 C6_1 -179.2(2) . .
Al1 C4_1 C5_1 C6_1 -116.7(2) . .
C3_1 C4_1 C5_1 Al1 -62.50(16) . .
C2_1 C1_1 C5_1 C4_1 -1.1(2) . .
C14_1 C1_1 C5_1 C4_1 169.5(2) . .
Al1 C1_1 C5_1 C4_1 -61.78(14) . .
C2_1 C1_1 C5_1 C6_1 179.9(2) . .
C14_1 C1_1 C5_1 C6_1 -9.5(4) . .
Al1 C1_1 C5_1 C6_1 119.2(3) . .
C2_1 C1_1 C5_1 Al1 60.65(15) . .
C14_1 C1_1 C5_1 Al1 -128.7(3) . .
C4_1 C5_1 C6_1 C8_1 -124.6(2) . .
C1_1 C5_1 C6_1 C8_1 54.2(3) . .
Al1 C5_1 C6_1 C8_1 151.07(17) . .
C4_1 C5_1 C6_1 C9_1 110.8(2) . .
C1_1 C5_1 C6_1 C9_1 -70.4(3) . .
Al1 C5_1 C6_1 C9_1 26.5(3) . .
C4_1 C5_1 C6_1 C7_1 -7.0(3) . .
C1_1 C5_1 C6_1 C7_1 171.9(2) . .
Al1 C5_1 C6_1 C7_1 -91.3(2) . .
C2_1 C3_1 C10_1 C12_1 -32.9(3) . .
C4_1 C3_1 C10_1 C12_1 143.3(2) . .
Al1 C3_1 C10_1 C12_1 -125.91(19) . .
C2_1 C3_1 C10_1 C13_1 -151.8(2) . .
C4_1 C3_1 C10_1 C13_1 24.3(3) . .
Al1 C3_1 C10_1 C13_1 115.18(19) . .
C2_1 C3_1 C10_1 C11_1 87.5(3) . .
C4_1 C3_1 C10_1 C11_1 -96.3(3) . .
Al1 C3_1 C10_1 C11_1 -5.5(3) . .
C2_1 C1_1 C14_1 C17_1 -141.4(2) . .
C5_1 C1_1 C14_1 C17_1 49.1(3) . .
Al1 C1_1 C14_1 C17_1 -52.3(3) . .
C2_1 C1_1 C14_1 C16_1 -21.3(3) . .
C5_1 C1_1 C14_1 C16_1 169.2(2) . .
Al1 C1_1 C14_1 C16_1 67.8(3) . .
C2_1 C1_1 C14_1 C15_1 95.1(2) . .
C5_1 C1_1 C14_1 C15_1 -74.5(3) . .
Al1 C1_1 C14_1 C15_1 -175.86(17) . .
